data_8102183
loop_
_publ_author_name
'Zhang, Kang'
'Jin, Jian-Yu'
'Zhang, Li-Xue'
'Lei, Xin-Xiang'
'Zhang, An-Jiang'

_publ_section_title
;
Crystal structure of 4-((4-chloro-benzylidene)-amino)-5-naphthalen-
1-ylmethyl-2,4-dihydro-[1,2,4]triazole-3-thione, C~20~H~15~ClN~4~S
;
_journal_issue 4
_journal_name_full 'Zeitschrift f\"ur Kristallographie - New Crystal Structures'
_journal_page_first 389
_journal_page_last 390
_journal_volume 222
_journal_year 2007
_chemical_formula_moiety 'C20 H15 Cl N4 S'
_chemical_formula_sum 'C20 H15 Cl N4 S'
_chemical_formula_weight 378.87
_chemical_name_systematic
; 
4-[(4-chloro-benzylidene)-amino]-5-naphthalen-1-ylmethyl-2,4-dihydro-
[1,2,4]triazole-3-thione
;
_space_group_IT_number 2
_symmetry_cell_setting triclinic
_symmetry_space_group_name_Hall '-P 1'
_symmetry_space_group_name_H-M 'P -1'
_atom_sites_solution_hydrogens geom
_atom_sites_solution_primary direct
_atom_sites_solution_secondary difmap
_audit_creation_method SHELXL-97
_cell_angle_alpha 80.408(2)
_cell_angle_beta 77.7380(10)
_cell_angle_gamma 66.9340(10)
_cell_formula_units_Z 2
_cell_length_a 8.7463(8)
_cell_length_b 10.5254(9)
_cell_length_c 10.9292(10)
_cell_measurement_reflns_used 2526
_cell_measurement_temperature 298(2)
_cell_measurement_theta_max 24.78
_cell_measurement_theta_min 2.56
_cell_volume 900.67(14)
_computing_cell_refinement 'SAINT (Bruker, 2002)'
_computing_data_collection 'SMART (Bruker, 2002)'
_computing_data_reduction SAINT
_computing_molecular_graphics 'SHELXTL(Bruker, 2002)'
_computing_publication_material SHELXL97
_computing_structure_refinement 'SHELXL97 (Sheldrick, 1997)'
_computing_structure_solution 'SHELXS97 (Sheldrick, 1997)'
_diffrn_ambient_temperature 298(2)
_diffrn_measured_fraction_theta_full 0.986
_diffrn_measured_fraction_theta_max 0.986
_diffrn_measurement_device_type 'Bruker SMART APEX CCD'
_diffrn_measurement_method phi/omega
_diffrn_radiation_monochromator graphite
_diffrn_radiation_source 'fine-focus sealed tube'
_diffrn_radiation_type MoK\a
_diffrn_radiation_wavelength 0.71073
_diffrn_reflns_av_R_equivalents 0.0108
_diffrn_reflns_av_sigmaI/netI 0.0222
_diffrn_reflns_limit_h_max 10
_diffrn_reflns_limit_h_min -10
_diffrn_reflns_limit_k_max 7
_diffrn_reflns_limit_k_min -12
_diffrn_reflns_limit_l_max 13
_diffrn_reflns_limit_l_min -12
_diffrn_reflns_number 4748
_diffrn_reflns_theta_full 25.02
_diffrn_reflns_theta_max 25.02
_diffrn_reflns_theta_min 1.92
_diffrn_standards_number 0
_exptl_absorpt_coefficient_mu 0.339
_exptl_absorpt_correction_T_max 0.9051
_exptl_absorpt_correction_T_min 0.8541
_exptl_absorpt_correction_type multi-scan
_exptl_absorpt_process_details '(SADABS; Bruker, 2002)'
_exptl_crystal_colour colorless
_exptl_crystal_density_diffrn 1.397
_exptl_crystal_density_method 'not measured'
_exptl_crystal_description block
_exptl_crystal_F_000 392
_exptl_crystal_size_max 0.48
_exptl_crystal_size_mid 0.43
_exptl_crystal_size_min 0.30
_refine_diff_density_max 0.338
_refine_diff_density_min -0.344
_refine_diff_density_rms 0.070
_refine_ls_extinction_method none
_refine_ls_goodness_of_fit_ref 1.130
_refine_ls_hydrogen_treatment constr
_refine_ls_matrix_type full
_refine_ls_number_parameters 235
_refine_ls_number_reflns 3137
_refine_ls_number_restraints 0
_refine_ls_restrained_S_all 1.130
_refine_ls_R_factor_all 0.0606
_refine_ls_R_factor_gt 0.0552
_refine_ls_shift/su_max 0.000
_refine_ls_shift/su_mean 0.000
_refine_ls_structure_factor_coef Fsqd
_refine_ls_weighting_details 'calc w=1/[\s^2^(Fo^2^)+(0.0489P)^2^+0.5310P] where P=(Fo^2^+2Fc^2^)/3'
_refine_ls_weighting_scheme calc
_refine_ls_wR_factor_gt 0.1233
_refine_ls_wR_factor_ref 0.1268
_reflns_number_gt 2830
_reflns_number_total 3137
_reflns_threshold_expression I>2sigma(I)
_cod_data_source_file 1267-2102.cff
_cod_data_source_block lx74m
_cod_depositor_comments
;
The following automatic conversions were performed:
'_symmetry_cell_setting' value 'Triclinic' changed to 'triclinic'
according to '/home/saulius/struct/CIF-dictionaries/cif_core.dic'
dictionary named 'cif_core.dic' version 2.4.1 from
2010-06-29.

'_exptl_absorpt_correction_type' value 'Multi-scan' changed
to 'multi-scan' according to
'/home/saulius/struct/CIF-dictionaries/cif_core.dic' dictionary named
'cif_core.dic' version 2.4.1 from 2010-06-29.

Automatic conversion script
Id: cif_fix_enum 1555 2011-01-17 13:19:09Z saulius 
;
_cod_database_code 8102183

loop_
_symmetry_equiv_pos_as_xyz
'x, y, z'
'-x, -y, -z'

loop_
_atom_site_label
_atom_site_type_symbol
_atom_site_fract_x
_atom_site_fract_y
_atom_site_fract_z
_atom_site_U_iso_or_equiv
_atom_site_adp_type
_atom_site_occupancy
_atom_site_symmetry_multiplicity
_atom_site_Wyckoff_symbol
_atom_site_calc_flag
_atom_site_refinement_flags
_atom_site_disorder_assembly
_atom_site_disorder_group
S1 S 0.17488(9) 0.39653(7) 0.14294(7) 0.0531(2) Uani 1 2 i d . . .
Cl1 Cl 0.95931(11) 0.30072(11) 0.59209(8) 0.0855(3) Uani 1 2 i d . . .
N1 N 0.4414(2) 0.5566(2) 0.16509(19) 0.0436(5) Uani 1 2 i d . . .
N2 N 0.3126(2) 0.6007(2) 0.09374(18) 0.0395(5) Uani 1 2 i d . . .
N3 N 0.1209(3) 0.6337(2) -0.0112(2) 0.0535(6) Uani 1 2 i d . . .
H3 H 0.0422 0.6241 -0.0399 0.064 Uiso 1 2 i calc R . .
N4 N 0.1731(3) 0.7431(2) -0.0520(2) 0.0527(6) Uani 1 2 i d . . .
C1 C 0.8120(3) 0.3442(3) 0.4914(3) 0.0561(7) Uani 1 2 i d . . .
C2 C 0.8190(4) 0.4381(4) 0.3891(3) 0.0645(8) Uani 1 2 i d . . .
H2 H 0.9024 0.4755 0.3726 0.077 Uiso 1 2 i calc R . .
C3 C 0.6999(3) 0.4763(3) 0.3107(3) 0.0574(7) Uani 1 2 i d . . .
H3A H 0.7032 0.5402 0.2413 0.069 Uiso 1 2 i calc R . .
C4 C 0.5769(3) 0.4207(2) 0.3344(2) 0.0432(6) Uani 1 2 i d . . .
C5 C 0.5748(4) 0.3256(3) 0.4382(3) 0.0591(7) Uani 1 2 i d . . .
H5 H 0.4924 0.2872 0.4552 0.071 Uiso 1 2 i calc R . .
C6 C 0.6928(4) 0.2870(3) 0.5168(3) 0.0643(8) Uani 1 2 i d . . .
H6 H 0.6908 0.2227 0.5861 0.077 Uiso 1 2 i calc R . .
C7 C 0.4444(3) 0.4649(3) 0.2565(2) 0.0470(6) Uani 1 2 i d . . .
H7 H 0.3628 0.4255 0.2742 0.056 Uiso 1 2 i calc R . .
C8 C 0.2018(3) 0.5435(3) 0.0765(2) 0.0434(6) Uani 1 2 i d . . .
C9 C 0.2907(3) 0.7205(3) 0.0132(2) 0.0430(6) Uani 1 2 i d . . .
C10 C 0.3875(3) 0.8101(3) 0.0054(2) 0.0475(6) Uani 1 2 i d . . .
H10A H 0.3759 0.8704 -0.0723 0.057 Uiso 1 2 i calc R . .
H10B H 0.5058 0.7522 0.0024 0.057 Uiso 1 2 i calc R . .
C11 C 0.3322(3) 0.8987(2) 0.1146(2) 0.0427(6) Uani 1 2 i d . . .
C12 C 0.4524(3) 0.9143(2) 0.1749(2) 0.0415(6) Uani 1 2 i d . . .
C13 C 0.6290(3) 0.8465(3) 0.1427(3) 0.0507(6) Uani 1 2 i d . . .
H13 H 0.6716 0.7881 0.0783 0.061 Uiso 1 2 i calc R . .
C14 C 0.7376(4) 0.8654(3) 0.2043(3) 0.0650(8) Uani 1 2 i d . . .
H14 H 0.8529 0.8187 0.1823 0.078 Uiso 1 2 i calc R . .
C15 C 0.6778(5) 0.9538(4) 0.2999(3) 0.0701(9) Uani 1 2 i d . . .
H15 H 0.7532 0.9662 0.3410 0.084 Uiso 1 2 i calc R . .
C16 C 0.5101(4) 1.0215(3) 0.3330(3) 0.0627(8) Uani 1 2 i d . . .
H16 H 0.4714 1.0807 0.3966 0.075 Uiso 1 2 i calc R . .
C17 C 0.3927(4) 1.0041(3) 0.2728(2) 0.0482(6) Uani 1 2 i d . . .
C18 C 0.2173(4) 1.0747(3) 0.3079(3) 0.0603(8) Uani 1 2 i d . . .
H18 H 0.1779 1.1328 0.3724 0.072 Uiso 1 2 i calc R . .
C19 C 0.1065(4) 1.0580(3) 0.2483(3) 0.0630(8) Uani 1 2 i d . . .
H19 H -0.0085 1.1053 0.2715 0.076 Uiso 1 2 i calc R . .
C20 C 0.1643(3) 0.9701(3) 0.1521(3) 0.0547(7) Uani 1 2 i d . . .
H20 H 0.0863 0.9598 0.1123 0.066 Uiso 1 2 i calc R . .

loop_
_atom_site_aniso_label
_atom_site_aniso_U_11
_atom_site_aniso_U_22
_atom_site_aniso_U_33
_atom_site_aniso_U_23
_atom_site_aniso_U_13
_atom_site_aniso_U_12
S1 0.0511(4) 0.0535(4) 0.0664(5) -0.0058(3) -0.0167(3) -0.0279(3)
Cl1 0.0705(5) 0.1064(7) 0.0695(5) -0.0103(5) -0.0389(4) -0.0070(5)
N1 0.0402(11) 0.0476(12) 0.0480(12) -0.0052(10) -0.0163(9) -0.0164(9)
N2 0.0366(10) 0.0446(11) 0.0433(11) -0.0076(9) -0.0126(9) -0.0169(9)
N3 0.0500(13) 0.0530(13) 0.0683(15) -0.0069(11) -0.0270(11) -0.0212(11)
N4 0.0556(13) 0.0495(13) 0.0603(14) -0.0029(11) -0.0263(11) -0.0195(11)
C1 0.0486(16) 0.0611(17) 0.0479(16) -0.0125(13) -0.0161(12) -0.0020(13)
C2 0.0446(16) 0.097(2) 0.0559(17) -0.0005(16) -0.0128(13) -0.0314(16)
C3 0.0533(16) 0.0738(19) 0.0480(15) 0.0079(14) -0.0159(13) -0.0281(15)
C4 0.0454(14) 0.0412(13) 0.0443(14) -0.0089(11) -0.0109(11) -0.0136(11)
C5 0.080(2) 0.0490(16) 0.0607(18) 0.0039(13) -0.0233(15) -0.0352(15)
C6 0.092(2) 0.0486(16) 0.0561(17) 0.0075(13) -0.0316(16) -0.0248(16)
C7 0.0497(15) 0.0516(15) 0.0485(15) -0.0066(12) -0.0116(12) -0.0256(12)
C8 0.0365(13) 0.0475(14) 0.0491(14) -0.0160(11) -0.0091(11) -0.0131(11)
C9 0.0423(13) 0.0440(14) 0.0454(14) -0.0085(11) -0.0127(11) -0.0143(11)
C10 0.0533(15) 0.0502(15) 0.0463(14) -0.0010(12) -0.0138(12) -0.0254(12)
C11 0.0503(15) 0.0361(13) 0.0442(14) 0.0039(10) -0.0120(11) -0.0195(11)
C12 0.0535(15) 0.0349(12) 0.0406(13) 0.0063(10) -0.0147(11) -0.0213(11)
C13 0.0507(15) 0.0522(15) 0.0525(15) -0.0020(12) -0.0170(12) -0.0195(13)
C14 0.0574(18) 0.071(2) 0.073(2) -0.0016(16) -0.0266(15) -0.0236(15)
C15 0.086(2) 0.075(2) 0.069(2) 0.0008(17) -0.0425(18) -0.0382(19)
C16 0.093(2) 0.0570(17) 0.0492(16) -0.0026(13) -0.0261(16) -0.0333(17)
C17 0.0667(17) 0.0392(13) 0.0440(14) 0.0032(11) -0.0165(12) -0.0240(13)
C18 0.076(2) 0.0454(15) 0.0553(17) -0.0114(13) -0.0064(15) -0.0178(15)
C19 0.0519(17) 0.0540(17) 0.076(2) -0.0152(15) -0.0047(15) -0.0109(14)
C20 0.0502(16) 0.0503(16) 0.0677(18) -0.0063(13) -0.0154(13) -0.0197(13)

loop_
_atom_type_symbol
_atom_type_description
_atom_type_scat_dispersion_real
_atom_type_scat_dispersion_imag
_atom_type_scat_source
C C 0.0033 0.0016 'International Tables Vol C Tables 4.2.6.8 and 6.1.1.4'
H H 0.0000 0.0000 'International Tables Vol C Tables 4.2.6.8 and 6.1.1.4'
N N 0.0061 0.0033 'International Tables Vol C Tables 4.2.6.8 and 6.1.1.4'
S S 0.1246 0.1234 'International Tables Vol C Tables 4.2.6.8 and 6.1.1.4'
Cl Cl 0.1484 0.1585 'International Tables Vol C Tables 4.2.6.8 and 6.1.1.4'

loop_
_geom_angle_atom_site_label_1
_geom_angle_atom_site_label_2
_geom_angle_atom_site_label_3
_geom_angle
_geom_angle_site_symmetry_1
_geom_angle_site_symmetry_3
_geom_angle_publ_flag
C7 N1 N2 119.5(2) . . ?
C8 N2 C9 108.4(2) . . ?
C8 N2 N1 133.3(2) . . ?
C9 N2 N1 118.16(19) . . ?
C8 N3 N4 114.8(2) . . ?
C8 N3 H3 122.6 . . ?
N4 N3 H3 122.6 . . ?
C9 N4 N3 103.8(2) . . ?
C6 C1 C2 121.8(3) . . ?
C6 C1 Cl1 119.8(2) . . ?
C2 C1 Cl1 118.4(2) . . ?
C1 C2 C3 118.9(3) . . ?
C1 C2 H2 120.6 . . ?
C3 C2 H2 120.6 . . ?
C4 C3 C2 120.7(3) . . ?
C4 C3 H3A 119.6 . . ?
C2 C3 H3A 119.6 . . ?
C3 C4 C5 118.6(2) . . ?
C3 C4 C7 121.7(2) . . ?
C5 C4 C7 119.7(2) . . ?
C6 C5 C4 121.1(3) . . ?
C6 C5 H5 119.4 . . ?
C4 C5 H5 119.4 . . ?
C1 C6 C5 118.9(3) . . ?
C1 C6 H6 120.5 . . ?
C5 C6 H6 120.5 . . ?
N1 C7 C4 119.8(2) . . ?
N1 C7 H7 120.1 . . ?
C4 C7 H7 120.1 . . ?
N3 C8 N2 102.3(2) . . ?
N3 C8 S1 127.31(19) . . ?
N2 C8 S1 130.37(19) . . ?
N4 C9 N2 110.8(2) . . ?
N4 C9 C10 125.4(2) . . ?
N2 C9 C10 123.8(2) . . ?
C9 C10 C11 113.6(2) . . ?
C9 C10 H10A 108.9 . . ?
C11 C10 H10A 108.9 . . ?
C9 C10 H10B 108.9 . . ?
C11 C10 H10B 108.9 . . ?
H10A C10 H10B 107.7 . . ?
C20 C11 C12 119.3(2) . . ?
C20 C11 C10 119.5(2) . . ?
C12 C11 C10 121.1(2) . . ?
C13 C12 C17 117.5(2) . . ?
C13 C12 C11 124.0(2) . . ?
C17 C12 C11 118.5(2) . . ?
C14 C13 C12 121.2(3) . . ?
C14 C13 H13 119.4 . . ?
C12 C13 H13 119.4 . . ?
C13 C14 C15 120.8(3) . . ?
C13 C14 H14 119.6 . . ?
C15 C14 H14 119.6 . . ?
C16 C15 C14 119.9(3) . . ?
C16 C15 H15 120.0 . . ?
C14 C15 H15 120.0 . . ?
C15 C16 C17 121.3(3) . . ?
C15 C16 H16 119.3 . . ?
C17 C16 H16 119.3 . . ?
C16 C17 C18 121.2(3) . . ?
C16 C17 C12 119.2(3) . . ?
C18 C17 C12 119.6(2) . . ?
C19 C18 C17 120.4(3) . . ?
C19 C18 H18 119.8 . . ?
C17 C18 H18 119.8 . . ?
C18 C19 C20 120.2(3) . . ?
C18 C19 H19 119.9 . . ?
C20 C19 H19 119.9 . . ?
C11 C20 C19 121.9(3) . . ?
C11 C20 H20 119.0 . . ?
C19 C20 H20 119.0 . . ?

loop_
_geom_bond_atom_site_label_1
_geom_bond_atom_site_label_2
_geom_bond_distance
_geom_bond_site_symmetry_2
_geom_bond_publ_flag
S1 C8 1.677(3) . ?
Cl1 C1 1.748(3) . ?
N1 C7 1.265(3) . ?
N1 N2 1.391(3) . ?
N2 C8 1.383(3) . ?
N2 C9 1.383(3) . ?
N3 C8 1.333(3) . ?
N3 N4 1.374(3) . ?
N3 H3 0.8600 . ?
N4 C9 1.297(3) . ?
C1 C6 1.356(4) . ?
C1 C2 1.371(4) . ?
C2 C3 1.385(4) . ?
C2 H2 0.9300 . ?
C3 C4 1.375(4) . ?
C3 H3A 0.9300 . ?
C4 C5 1.385(4) . ?
C4 C7 1.466(3) . ?
C5 C6 1.378(4) . ?
C5 H5 0.9300 . ?
C6 H6 0.9300 . ?
C7 H7 0.9300 . ?
C9 C10 1.478(3) . ?
C10 C11 1.517(4) . ?
C10 H10A 0.9700 . ?
C10 H10B 0.9700 . ?
C11 C20 1.368(4) . ?
C11 C12 1.426(3) . ?
C12 C13 1.417(4) . ?
C12 C17 1.422(4) . ?
C13 C14 1.364(4) . ?
C13 H13 0.9300 . ?
C14 C15 1.394(4) . ?
C14 H14 0.9300 . ?
C15 C16 1.354(5) . ?
C15 H15 0.9300 . ?
C16 C17 1.413(4) . ?
C16 H16 0.9300 . ?
C17 C18 1.416(4) . ?
C18 C19 1.354(4) . ?
C18 H18 0.9300 . ?
C19 C20 1.396(4) . ?
C19 H19 0.9300 . ?
C20 H20 0.9300 . ?

loop_
_geom_hbond_atom_site_label_D
_geom_hbond_atom_site_label_H
_geom_hbond_atom_site_label_A
_geom_hbond_distance_DH
_geom_hbond_distance_HA
_geom_hbond_distance_DA
_geom_hbond_angle_DHA
_geom_hbond_site_symmetry_A
N3 H3 S1 0.86 2.50 3.354(2) 174.7 2_565

loop_
_geom_torsion_atom_site_label_1
_geom_torsion_atom_site_label_2
_geom_torsion_atom_site_label_3
_geom_torsion_atom_site_label_4
_geom_torsion
_geom_torsion_site_symmetry_1
_geom_torsion_site_symmetry_2
_geom_torsion_site_symmetry_3
_geom_torsion_site_symmetry_4
_geom_torsion_publ_flag
C7 N1 N2 C8 -19.9(4) . . . . ?
C7 N1 N2 C9 166.1(2) . . . . ?
C8 N3 N4 C9 -0.2(3) . . . . ?
C6 C1 C2 C3 0.7(5) . . . . ?
Cl1 C1 C2 C3 -178.2(2) . . . . ?
C1 C2 C3 C4 -0.3(5) . . . . ?
C2 C3 C4 C5 -0.1(4) . . . . ?
C2 C3 C4 C7 176.8(3) . . . . ?
C3 C4 C5 C6 0.1(4) . . . . ?
C7 C4 C5 C6 -176.9(3) . . . . ?
C2 C1 C6 C5 -0.7(5) . . . . ?
Cl1 C1 C6 C5 178.2(2) . . . . ?
C4 C5 C6 C1 0.3(5) . . . . ?
N2 N1 C7 C4 -178.2(2) . . . . ?
C3 C4 C7 N1 -0.2(4) . . . . ?
C5 C4 C7 N1 176.7(2) . . . . ?
N4 N3 C8 N2 0.6(3) . . . . ?
N4 N3 C8 S1 -177.73(19) . . . . ?
C9 N2 C8 N3 -0.8(3) . . . . ?
N1 N2 C8 N3 -175.2(2) . . . . ?
C9 N2 C8 S1 177.5(2) . . . . ?
N1 N2 C8 S1 3.1(4) . . . . ?
N3 N4 C9 N2 -0.3(3) . . . . ?
N3 N4 C9 C10 -179.4(2) . . . . ?
C8 N2 C9 N4 0.7(3) . . . . ?
N1 N2 C9 N4 176.1(2) . . . . ?
C8 N2 C9 C10 179.8(2) . . . . ?
N1 N2 C9 C10 -4.8(3) . . . . ?
N4 C9 C10 C11 103.6(3) . . . . ?
N2 C9 C10 C11 -75.4(3) . . . . ?
C9 C10 C11 C20 -46.7(3) . . . . ?
C9 C10 C11 C12 136.5(2) . . . . ?
C20 C11 C12 C13 -179.3(2) . . . . ?
C10 C11 C12 C13 -2.5(4) . . . . ?
C20 C11 C12 C17 0.2(3) . . . . ?
C10 C11 C12 C17 177.0(2) . . . . ?
C17 C12 C13 C14 0.8(4) . . . . ?
C11 C12 C13 C14 -179.7(2) . . . . ?
C12 C13 C14 C15 -0.9(4) . . . . ?
C13 C14 C15 C16 0.4(5) . . . . ?
C14 C15 C16 C17 0.4(5) . . . . ?
C15 C16 C17 C18 179.7(3) . . . . ?
C15 C16 C17 C12 -0.5(4) . . . . ?
C13 C12 C17 C16 0.0(3) . . . . ?
C11 C12 C17 C16 -179.6(2) . . . . ?
C13 C12 C17 C18 179.7(2) . . . . ?
C11 C12 C17 C18 0.2(3) . . . . ?
C16 C17 C18 C19 179.2(3) . . . . ?
C12 C17 C18 C19 -0.5(4) . . . . ?
C17 C18 C19 C20 0.5(5) . . . . ?
C12 C11 C20 C19 -0.2(4) . . . . ?
C10 C11 C20 C19 -177.1(2) . . . . ?
C18 C19 C20 C11 -0.1(5) . . . . ?

loop_
_cod_related_entry_id
_cod_related_entry_database
_cod_related_entry_code
1 ChemSpider 30653921
